data_7205045
loop_
_publ_author_name
'Thirumurugan, A.'
'Pati, Swapan K.'
'Green, Mark A.'
'Natarajan, Srinivasan'

_publ_section_title
;
 Observation of tancoite-like chains in a one-dimensional metal?organic
 polymer
;
_journal_issue 12
_journal_name_full 'Journal of Materials Chemistry'
_journal_page_first 2937
_journal_paper_doi 10.1039/b310778g
_journal_volume 13
_journal_year 2003
_chemical_formula_sum 'C21 H14 Dy O7'
_chemical_formula_weight 540.82
_chemical_name_systematic
;
 ?
;
_space_group_IT_number 15
_symmetry_cell_setting monoclinic
_symmetry_space_group_name_Hall '-C 2yc'
_symmetry_space_group_name_H-M 'C 1 2/c 1'
_atom_sites_solution_hydrogens geom
_atom_sites_solution_primary direct
_atom_sites_solution_secondary difmap
_audit_creation_method SHELXL-97
_cell_angle_alpha 90.00
_cell_angle_beta 104.0890(10)
_cell_angle_gamma 90.00
_cell_formula_units_Z 8
_cell_length_a 20.9794(7)
_cell_length_b 21.3829(7)
_cell_length_c 8.2116(3)
_cell_measurement_temperature 293(2)
_cell_volume 3572.9(2)
_computing_cell_refinement 'Siemens XSCANS'
_computing_data_collection 'Siemens XSCANS'
_computing_data_reduction 'Siemens SHELXTL'
_computing_molecular_graphics Diamond
_computing_publication_material 'Siemens SHELXTL'
_computing_structure_refinement 'SHELXL-97 (Sheldrick, 1997)'
_computing_structure_solution 'SHELXS-97 (Sheldrick, 1990)'
_diffrn_ambient_temperature 293(2)
_diffrn_measured_fraction_theta_full 0.998
_diffrn_measured_fraction_theta_max 0.998
_diffrn_measurement_device_type 'Siemens SMART-CCD'
_diffrn_measurement_method '/w scans'
_diffrn_radiation_monochromator graphite
_diffrn_radiation_source 'fine-focus sealed tube'
_diffrn_radiation_type MoK\a
_diffrn_radiation_wavelength 0.71073
_diffrn_reflns_av_R_equivalents 0.0289
_diffrn_reflns_av_sigmaI/netI 0.0340
_diffrn_reflns_limit_h_max 20
_diffrn_reflns_limit_h_min -23
_diffrn_reflns_limit_k_max 20
_diffrn_reflns_limit_k_min -23
_diffrn_reflns_limit_l_max 9
_diffrn_reflns_limit_l_min -9
_diffrn_reflns_number 7408
_diffrn_reflns_theta_full 23.23
_diffrn_reflns_theta_max 23.23
_diffrn_reflns_theta_min 1.38
_exptl_absorpt_coefficient_mu 4.227
_exptl_absorpt_correction_T_max 1.000000
_exptl_absorpt_correction_T_min 0.611640
_exptl_absorpt_correction_type empirical
_exptl_crystal_colour colorless
_exptl_crystal_density_diffrn 2.011
_exptl_crystal_density_method 'not measured'
_exptl_crystal_description rod-like
_exptl_crystal_F_000 2096
_exptl_crystal_size_max 0.36
_exptl_crystal_size_mid 0.24
_exptl_crystal_size_min 0.24
_refine_diff_density_max 0.886
_refine_diff_density_min -1.023
_refine_diff_density_rms 0.122
_refine_ls_extinction_coef 0.00067(6)
_refine_ls_extinction_expression Fc^*^=kFc[1+0.001xFc^2^\l^3^/sin(2\q)]^-1/4^
_refine_ls_extinction_method SHELXL
_refine_ls_goodness_of_fit_ref 1.049
_refine_ls_hydrogen_treatment mixed
_refine_ls_matrix_type full
_refine_ls_number_parameters 272
_refine_ls_number_reflns 2560
_refine_ls_number_restraints 2
_refine_ls_restrained_S_all 1.048
_refine_ls_R_factor_all 0.0315
_refine_ls_R_factor_gt 0.0242
_refine_ls_shift/su_max 0.001
_refine_ls_shift/su_mean 0.000
_refine_ls_structure_factor_coef Fsqd
_refine_ls_weighting_details 'calc w=1/[\s^2^(Fo^2^)+(0.0307P)^2^+5.7019P] where P=(Fo^2^+2Fc^2^)/3'
_refine_ls_weighting_scheme calc
_refine_ls_wR_factor_gt 0.0601
_refine_ls_wR_factor_ref 0.0631
_reflns_number_gt 2115
_reflns_number_total 2560
_reflns_threshold_expression >2sigma(I)
_cod_data_source_file b310778g.txt
_cod_data_source_block sad
_cod_depositor_comments
;
The following automatic conversions were performed:
'_symmetry_cell_setting' value 'Monoclinic' changed to 'monoclinic'
according to '/home/saulius/struct/CIF-dictionaries/cif_core.dic'
dictionary named 'cif_core.dic' version 2.4.1 from
2010-06-29.

'_exptl_absorpt_correction_type' value 'Empirical' changed to
'empirical' according to
'/home/saulius/struct/CIF-dictionaries/cif_core.dic' dictionary named
'cif_core.dic' version 2.4.1 from 2010-06-29.

Automatic conversion script
Id: cif_fix_enum 1527 2010-12-29 10:47:43Z saulius 
;
_cod_original_sg_symbol_H-M C2/c
_cod_database_code 7205045

loop_
_symmetry_equiv_pos_as_xyz
'x, y, z'
'-x, y, -z+1/2'
'x+1/2, y+1/2, z'
'-x+1/2, y+1/2, -z+1/2'
'-x, -y, -z'
'x, -y, z-1/2'
'-x+1/2, -y+1/2, -z'
'x+1/2, -y+1/2, z-1/2'

loop_
_atom_site_label
_atom_site_type_symbol
_atom_site_fract_x
_atom_site_fract_y
_atom_site_fract_z
_atom_site_U_iso_or_equiv
_atom_site_adp_type
_atom_site_occupancy
_atom_site_symmetry_multiplicity
_atom_site_calc_flag
_atom_site_refinement_flags
_atom_site_disorder_assembly
_atom_site_disorder_group
Dy1 Dy 0.0000 0.286558(11) 0.2500 0.02018(13) Uani 1 2 d S . .
Dy2 Dy 0.0000 0.207499(11) -0.2500 0.01937(13) Uani 1 2 d S . .
O1 O 0.06868(16) 0.20988(12) 0.3786(4) 0.0292(8) Uani 1 1 d . . .
O2 O 0.03348(16) 0.35292(13) 0.4970(4) 0.0316(8) Uani 1 1 d . . .
O3 O 0.05748(14) 0.24654(13) 0.0470(4) 0.0265(7) Uani 1 1 d . . .
O4 O 0.09071(19) 0.35810(17) 0.2371(5) 0.0455(10) Uani 1 1 d D . .
O5 O 0.04820(17) 0.14895(13) -0.4205(4) 0.0328(8) Uani 1 1 d . . .
O6 O 0.09576(16) 0.16541(14) -0.0632(4) 0.0365(8) Uani 1 1 d . . .
O7 O 0.06609(16) 0.28806(12) -0.2863(4) 0.0279(8) Uani 1 1 d . . .
C1 C 0.1023(2) 0.20566(18) 0.0491(6) 0.0255(11) Uani 1 1 d . . .
C2 C 0.1676(2) 0.2095(2) 0.1768(6) 0.0297(12) Uani 1 1 d . . .
C3 C 0.2081(3) 0.2597(2) 0.1631(7) 0.0389(13) Uani 1 1 d . . .
H1 H 0.1928 0.2912 0.0854 0.047 Uiso 1 1 calc R . .
C4 C 0.2725(3) 0.2629(3) 0.2671(7) 0.0472(15) Uani 1 1 d . . .
H2 H 0.3002 0.2957 0.2559 0.057 Uiso 1 1 calc R . .
C5 C 0.2935(3) 0.2176(3) 0.3834(8) 0.0472(16) Uani 1 1 d . . .
H3 H 0.3353 0.2202 0.4546 0.057 Uiso 1 1 calc R . .
C6 C 0.2537(2) 0.1679(2) 0.3972(6) 0.0394(13) Uani 1 1 d . . .
H4 H 0.2694 0.1371 0.4769 0.047 Uiso 1 1 calc R . .
C7 C 0.1903(2) 0.1623(2) 0.2946(6) 0.0299(11) Uani 1 1 d . . .
C8 C 0.1520(2) 0.1041(2) 0.3122(6) 0.0298(11) Uani 1 1 d . . .
C9 C 0.1767(3) 0.0469(2) 0.2659(7) 0.0425(14) Uani 1 1 d . . .
H5 H 0.2135 0.0472 0.2219 0.051 Uiso 1 1 calc R . .
C10 C 0.1469(3) -0.0092(2) 0.2850(7) 0.0522(16) Uani 1 1 d . . .
H6 H 0.1638 -0.0463 0.2533 0.063 Uiso 1 1 calc R . .
C11 C 0.0929(3) -0.0110(2) 0.3498(7) 0.0469(15) Uani 1 1 d . . .
H7 H 0.0722 -0.0488 0.3588 0.056 Uiso 1 1 calc R . .
C12 C 0.0693(3) 0.04357(19) 0.4019(7) 0.0355(13) Uani 1 1 d . . .
H8 H 0.0336 0.0419 0.4503 0.043 Uiso 1 1 calc R . .
C13 C 0.0978(2) 0.1016(2) 0.3837(6) 0.0284(11) Uani 1 1 d . . .
C14 C 0.0698(2) 0.15753(19) 0.4516(6) 0.0252(10) Uani 1 1 d . . .
C21 C 0.0564(2) 0.34208(18) -0.3501(6) 0.0247(10) Uani 1 1 d . . .
C22 C 0.0775(2) 0.39628(19) -0.2305(5) 0.0255(11) Uani 1 1 d . . .
C23 C 0.0358(2) 0.44500(19) -0.2088(6) 0.0276(11) Uani 1 1 d . . .
C24 C 0.0630(3) 0.4950(2) -0.1034(6) 0.0373(13) Uani 1 1 d . . .
H9 H 0.0360 0.5279 -0.0883 0.045 Uiso 1 1 calc R . .
C25 C 0.1285(3) 0.4964(2) -0.0220(7) 0.0431(14) Uani 1 1 d . . .
H10 H 0.1454 0.5305 0.0450 0.052 Uiso 1 1 calc R . .
C26 C 0.1695(3) 0.4476(2) -0.0390(7) 0.0413(13) Uani 1 1 d . . .
H11 H 0.2136 0.4482 0.0180 0.050 Uiso 1 1 calc R . .
C27 C 0.1440(2) 0.3978(2) -0.1420(6) 0.0334(12) Uani 1 1 d . . .
H12 H 0.1714 0.3646 -0.1531 0.040 Uiso 1 1 calc R . .
H51 H 0.115(4) 0.361(4) 0.154(9) 0.15(4) Uiso 1 1 d D . .
H52 H 0.096(4) 0.395(2) 0.302(8) 0.13(3) Uiso 1 1 d D . .

loop_
_atom_site_aniso_label
_atom_site_aniso_U_11
_atom_site_aniso_U_22
_atom_site_aniso_U_33
_atom_site_aniso_U_23
_atom_site_aniso_U_13
_atom_site_aniso_U_12
Dy1 0.0223(2) 0.02131(19) 0.0170(2) 0.000 0.00492(14) 0.000
Dy2 0.0215(2) 0.02005(18) 0.0170(2) 0.000 0.00555(14) 0.000
O1 0.029(2) 0.0302(18) 0.030(2) 0.0043(13) 0.0094(16) 0.0061(13)
O2 0.047(2) 0.0276(16) 0.0191(19) -0.0018(13) 0.0054(16) -0.0042(15)
O3 0.0246(18) 0.0335(17) 0.0220(18) -0.0024(13) 0.0066(14) 0.0054(14)
O4 0.048(2) 0.050(2) 0.044(2) -0.0167(18) 0.022(2) -0.0239(18)
O5 0.048(2) 0.0284(16) 0.027(2) 0.0047(14) 0.0175(17) 0.0083(15)
O6 0.036(2) 0.0345(18) 0.033(2) -0.0070(16) -0.0026(16) 0.0111(15)
O7 0.028(2) 0.0223(17) 0.035(2) 0.0002(13) 0.0108(16) -0.0025(12)
C1 0.028(3) 0.027(2) 0.022(3) 0.0028(19) 0.006(2) -0.001(2)
C2 0.023(3) 0.043(3) 0.023(3) -0.0074(19) 0.006(2) 0.004(2)
C3 0.039(3) 0.045(3) 0.036(3) -0.007(2) 0.015(3) -0.007(3)
C4 0.032(3) 0.061(4) 0.054(4) -0.026(3) 0.021(3) -0.020(3)
C5 0.026(3) 0.072(4) 0.044(4) -0.025(3) 0.008(3) 0.008(3)
C6 0.031(3) 0.053(3) 0.032(3) -0.008(2) 0.003(2) 0.014(3)
C7 0.024(3) 0.044(3) 0.024(3) -0.009(2) 0.008(2) 0.009(2)
C8 0.029(3) 0.036(3) 0.019(3) -0.002(2) -0.006(2) 0.012(2)
C9 0.043(3) 0.051(3) 0.033(3) -0.005(2) 0.008(3) 0.021(3)
C10 0.078(5) 0.033(3) 0.038(3) -0.008(2) -0.002(3) 0.023(3)
C11 0.070(4) 0.026(3) 0.039(3) -0.004(2) 0.003(3) 0.007(3)
C12 0.045(3) 0.029(3) 0.030(3) 0.000(2) 0.005(3) -0.001(2)
C13 0.030(3) 0.030(2) 0.020(3) -0.0011(19) -0.001(2) 0.008(2)
C14 0.021(3) 0.027(2) 0.025(3) 0.0013(19) 0.000(2) 0.0004(19)
C21 0.025(3) 0.021(2) 0.033(3) -0.0014(19) 0.015(2) -0.0053(19)
C22 0.036(3) 0.025(2) 0.019(3) -0.0030(18) 0.013(2) -0.001(2)
C23 0.035(3) 0.026(2) 0.026(3) 0.002(2) 0.013(2) -0.004(2)
C24 0.051(4) 0.024(2) 0.042(3) -0.007(2) 0.021(3) -0.007(2)
C25 0.049(4) 0.040(3) 0.044(3) -0.020(2) 0.018(3) -0.020(3)
C26 0.036(3) 0.048(3) 0.040(3) -0.012(3) 0.009(3) -0.011(3)
C27 0.035(3) 0.034(3) 0.032(3) -0.004(2) 0.008(2) -0.003(2)

loop_
_atom_type_symbol
_atom_type_description
_atom_type_scat_dispersion_real
_atom_type_scat_dispersion_imag
_atom_type_scat_source
C C 0.0033 0.0016 'International Tables Vol C Tables 4.2.6.8 and 6.1.1.4'
H H 0.0000 0.0000 'International Tables Vol C Tables 4.2.6.8 and 6.1.1.4'
O O 0.0106 0.0060 'International Tables Vol C Tables 4.2.6.8 and 6.1.1.4'
Dy Dy -0.1892 4.4098 'International Tables Vol C Tables 4.2.6.8 and 6.1.1.4'

loop_
_geom_angle_atom_site_label_1
_geom_angle_atom_site_label_2
_geom_angle_atom_site_label_3
_geom_angle
_geom_angle_site_symmetry_1
_geom_angle_site_symmetry_3
_geom_angle_publ_flag
O1 Dy1 O1 87.34(16) 2 . ?
O1 Dy1 O2 146.23(11) 2 . ?
O1 Dy1 O2 90.68(11) . . ?
O1 Dy1 O2 90.68(11) 2 2 ?
O1 Dy1 O2 146.23(11) . 2 ?
O2 Dy1 O2 108.70(14) . 2 ?
O1 Dy1 O3 72.56(10) 2 2 ?
O1 Dy1 O3 77.99(10) . 2 ?
O2 Dy1 O3 74.06(10) . 2 ?
O2 Dy1 O3 133.14(10) 2 2 ?
O1 Dy1 O3 77.99(10) 2 . ?
O1 Dy1 O3 72.56(10) . . ?
O2 Dy1 O3 133.14(10) . . ?
O2 Dy1 O3 74.06(10) 2 . ?
O3 Dy1 O3 138.90(13) 2 . ?
O1 Dy1 O4 147.05(12) 2 . ?
O1 Dy1 O4 93.38(12) . . ?
O2 Dy1 O4 66.72(11) . . ?
O2 Dy1 O4 70.82(12) 2 . ?
O3 Dy1 O4 139.74(11) 2 . ?
O3 Dy1 O4 70.90(11) . . ?
O1 Dy1 O4 93.38(12) 2 2 ?
O1 Dy1 O4 147.05(12) . 2 ?
O2 Dy1 O4 70.83(12) . 2 ?
O2 Dy1 O4 66.72(11) 2 2 ?
O3 Dy1 O4 70.90(11) 2 2 ?
O3 Dy1 O4 139.74(11) . 2 ?
O4 Dy1 O4 103.24(18) . 2 ?
O7 Dy2 O7 81.62(15) . 2_554 ?
O7 Dy2 O5 150.23(12) . 2_554 ?
O7 Dy2 O5 87.71(11) 2_554 2_554 ?
O7 Dy2 O5 87.71(11) . . ?
O7 Dy2 O5 150.23(12) 2_554 . ?
O5 Dy2 O5 113.68(15) 2_554 . ?
O7 Dy2 O6 85.71(12) . . ?
O7 Dy2 O6 130.20(11) 2_554 . ?
O5 Dy2 O6 80.14(12) 2_554 . ?
O5 Dy2 O6 76.04(11) . . ?
O7 Dy2 O6 130.20(11) . 2_554 ?
O7 Dy2 O6 85.71(12) 2_554 2_554 ?
O5 Dy2 O6 76.04(11) 2_554 2_554 ?
O5 Dy2 O6 80.14(12) . 2_554 ?
O6 Dy2 O6 135.71(15) . 2_554 ?
O7 Dy2 O3 73.72(11) . . ?
O7 Dy2 O3 77.94(11) 2_554 . ?
O5 Dy2 O3 76.91(10) 2_554 . ?
O5 Dy2 O3 125.47(11) . . ?
O6 Dy2 O3 52.30(10) . . ?
O6 Dy2 O3 148.79(10) 2_554 . ?
O7 Dy2 O3 77.93(11) . 2_554 ?
O7 Dy2 O3 73.72(11) 2_554 2_554 ?
O5 Dy2 O3 125.47(11) 2_554 2_554 ?
O5 Dy2 O3 76.91(10) . 2_554 ?
O6 Dy2 O3 148.79(10) . 2_554 ?
O6 Dy2 O3 52.30(10) 2_554 2_554 ?
O3 Dy2 O3 142.28(12) . 2_554 ?
O7 Dy2 C1 76.56(12) . . ?
O7 Dy2 C1 104.68(12) 2_554 . ?
O5 Dy2 C1 79.46(12) 2_554 . ?
O5 Dy2 C1 99.66(13) . . ?
O6 Dy2 C1 25.70(11) . . ?
O6 Dy2 C1 152.96(11) 2_554 . ?
O3 Dy2 C1 26.78(11) . . ?
O3 Dy2 C1 154.38(11) 2_554 . ?
O7 Dy2 C1 104.68(12) . 2_554 ?
O7 Dy2 C1 76.56(12) 2_554 2_554 ?
O5 Dy2 C1 99.66(13) 2_554 2_554 ?
O5 Dy2 C1 79.46(12) . 2_554 ?
O6 Dy2 C1 152.96(11) . 2_554 ?
O6 Dy2 C1 25.70(11) 2_554 2_554 ?
O3 Dy2 C1 154.38(11) . 2_554 ?
O3 Dy2 C1 26.78(10) 2_554 2_554 ?
C1 Dy2 C1 178.41(16) . 2_554 ?
C14 O1 Dy1 142.7(3) . . ?
C21 O2 Dy1 133.6(3) 1_556 . ?
C1 O3 Dy1 135.6(3) . . ?
C1 O3 Dy2 88.0(3) . . ?
Dy1 O3 Dy2 124.35(12) . . ?
Dy1 O4 H51 129(6) . . ?
Dy1 O4 H52 118(5) . . ?
H51 O4 H52 111(7) . . ?
C14 O5 Dy2 137.3(3) 1_554 . ?
C1 O6 Dy2 98.0(3) . . ?
C21 O7 Dy2 134.8(3) . . ?
O6 C1 O3 121.0(4) . . ?
O6 C1 C2 118.0(4) . . ?
O3 C1 C2 120.7(4) . . ?
O6 C1 Dy2 56.3(2) . . ?
O3 C1 Dy2 65.3(2) . . ?
C2 C1 Dy2 164.9(3) . . ?
C3 C2 C7 120.0(5) . . ?
C3 C2 C1 117.0(4) . . ?
C7 C2 C1 122.7(4) . . ?
C2 C3 C4 120.1(5) . . ?
C2 C3 H1 120.0 . . ?
C4 C3 H1 120.0 . . ?
C5 C4 C3 119.3(5) . . ?
C5 C4 H2 120.3 . . ?
C3 C4 H2 120.3 . . ?
C4 C5 C6 120.7(5) . . ?
C4 C5 H3 119.6 . . ?
C6 C5 H3 119.6 . . ?
C5 C6 C7 121.7(5) . . ?
C5 C6 H4 119.1 . . ?
C7 C6 H4 119.1 . . ?
C6 C7 C2 118.1(5) . . ?
C6 C7 C8 117.7(4) . . ?
C2 C7 C8 124.1(4) . . ?
C13 C8 C9 117.8(5) . . ?
C13 C8 C7 125.3(4) . . ?
C9 C8 C7 116.7(4) . . ?
C10 C9 C8 121.1(5) . . ?
C10 C9 H5 119.4 . . ?
C8 C9 H5 119.4 . . ?
C11 C10 C9 120.6(5) . . ?
C11 C10 H6 119.7 . . ?
C9 C10 H6 119.7 . . ?
C10 C11 C12 119.6(5) . . ?
C10 C11 H7 120.2 . . ?
C12 C11 H7 120.2 . . ?
C11 C12 C13 121.6(5) . . ?
C11 C12 H8 119.2 . . ?
C13 C12 H8 119.2 . . ?
C12 C13 C8 119.3(4) . . ?
C12 C13 C14 116.8(4) . . ?
C8 C13 C14 123.8(4) . . ?
O5 C14 O1 123.8(4) 1_556 . ?
O5 C14 C13 116.7(4) 1_556 . ?
O1 C14 C13 119.5(4) . . ?
O2 C21 O7 124.6(4) 1_554 . ?
O2 C21 C22 119.3(4) 1_554 . ?
O7 C21 C22 116.0(4) . . ?
C23 C22 C27 119.3(4) . . ?
C23 C22 C21 124.0(4) . . ?
C27 C22 C21 116.7(4) . . ?
C22 C23 C24 118.2(4) . . ?
C22 C23 C23 122.3(4) . 2_554 ?
C24 C23 C23 119.5(3) . 2_554 ?
C25 C24 C23 121.6(5) . . ?
C25 C24 H9 119.2 . . ?
C23 C24 H9 119.2 . . ?
C24 C25 C26 120.5(5) . . ?
C24 C25 H10 119.7 . . ?
C26 C25 H10 119.7 . . ?
C25 C26 C27 119.1(5) . . ?
C25 C26 H11 120.4 . . ?
C27 C26 H11 120.4 . . ?
C26 C27 C22 121.3(5) . . ?
C26 C27 H12 119.4 . . ?
C22 C27 H12 119.4 . . ?

loop_
_geom_bond_atom_site_label_1
_geom_bond_atom_site_label_2
_geom_bond_distance
_geom_bond_site_symmetry_2
_geom_bond_publ_flag
Dy1 O1 2.267(3) 2 ?
Dy1 O1 2.267(3) . ?
Dy1 O2 2.435(3) . ?
Dy1 O2 2.435(3) 2 ?
Dy1 O3 2.438(3) 2 ?
Dy1 O3 2.438(3) . ?
Dy1 O4 2.464(3) . ?
Dy1 O4 2.464(3) 2 ?
Dy2 O7 2.276(3) . ?
Dy2 O7 2.276(3) 2_554 ?
Dy2 O5 2.289(3) 2_554 ?
Dy2 O5 2.289(3) . ?
Dy2 O6 2.387(3) . ?
Dy2 O6 2.387(3) 2_554 ?
Dy2 O3 2.582(3) . ?
Dy2 O3 2.582(3) 2_554 ?
Dy2 C1 2.841(5) . ?
Dy2 C1 2.841(5) 2_554 ?
O1 C14 1.268(5) . ?
O2 C21 1.252(5) 1_556 ?
O3 C1 1.281(5) . ?
O4 H51 0.946(11) . ?
O4 H52 0.945(10) . ?
O5 C14 1.255(5) 1_554 ?
O6 C1 1.244(5) . ?
O7 C21 1.264(5) . ?
C1 C2 1.511(7) . ?
C2 C3 1.391(7) . ?
C2 C7 1.398(6) . ?
C3 C4 1.414(8) . ?
C3 H1 0.9300 . ?
C4 C5 1.357(8) . ?
C4 H2 0.9300 . ?
C5 C6 1.373(7) . ?
C5 H3 0.9300 . ?
C6 C7 1.396(7) . ?
C6 H4 0.9300 . ?
C7 C8 1.508(7) . ?
C8 C13 1.402(7) . ?
C8 C9 1.415(6) . ?
C9 C10 1.380(8) . ?
C9 H5 0.9300 . ?
C10 C11 1.364(8) . ?
C10 H6 0.9300 . ?
C11 C12 1.375(7) . ?
C11 H7 0.9300 . ?
C12 C13 1.401(6) . ?
C12 H8 0.9300 . ?
C13 C14 1.499(6) . ?
C14 O5 1.255(5) 1_556 ?
C21 O2 1.252(5) 1_554 ?
C21 C22 1.514(6) . ?
C22 C23 1.400(6) . ?
C22 C27 1.408(7) . ?
C23 C24 1.406(7) . ?
C23 C23 1.489(10) 2_554 ?
C24 C25 1.375(8) . ?
C24 H9 0.9300 . ?
C25 C26 1.381(7) . ?
C25 H10 0.9300 . ?
C26 C27 1.384(6) . ?
C26 H11 0.9300 . ?
C27 H12 0.9300 . ?
